data_1557731
loop_
_publ_author_name
'Khushi, Shamsunnahar'
'Salim, Angela A.'
'Elbanna, Ahmed H.'
'Nahar, Laizuman'
'Bernhardt, Paul V.'
'Capon, Robert J.'

_publ_section_title
;
 Dysidealactams and Dysidealactones: Sesquiterpene Glycinyl-Lactams,
 Imides, and Lactones from a Dysidea sp. Marine Sponge Collected in
 Southern Australia
;
_journal_name_full 'Journal of Natural Products'
_journal_paper_doi 10.1021/acs.jnatprod.0c00041
_journal_year 2020
_chemical_absolute_configuration ad
_chemical_formula_sum 'C17 H26 N O5.5'
_chemical_formula_weight 332.39
_space_group_IT_number 5
_space_group_name_Hall 'C 2y'
_space_group_name_H-M_alt 'C 1 2 1'
_symmetry_cell_setting monoclinic
_symmetry_Int_Tables_number 5
_symmetry_space_group_name_Hall 'C 2y'
_symmetry_space_group_name_H-M 'C 1 2 1'
_atom_sites_solution_hydrogens mixed
_atom_sites_solution_primary dual
_atom_sites_solution_secondary dual
_audit_conform_dict_location ftp://ftp.iucr.org/pub/cif_core.dic
_audit_conform_dict_name cif_core.dic
_audit_conform_dict_version 2.4.5
_audit_creation_date 2019-10-17T14:37:28-00:00
_audit_creation_method 'WinGX routine CIF_UPDATE'
_cell_angle_alpha 90
_cell_angle_beta 102.702(5)
_cell_angle_gamma 90
_cell_formula_units_Z 4
_cell_length_a 14.3803(5)
_cell_length_b 5.9304(2)
_cell_length_c 20.8174(14)
_cell_measurement_reflns_used 1206
_cell_measurement_temperature 190(2)
_cell_measurement_theta_max 54.02
_cell_measurement_theta_min 6.2
_cell_measurement_wavelength 0.71073
_cell_volume 1731.88(15)
_computing_cell_refinement 'CrysalisPro (Agilent Technologies,     )'
_computing_data_collection 'CrysalisPro (Agilent Technologies,     )'
_computing_data_reduction 'CrysalisPro (Agilent Technologies,     )'
_computing_molecular_graphics 'Ortep for Windows (Farrugia, 2012)'
_computing_publication_material 'WinGX publication routines (Farrugia, 2012)'
_computing_structure_refinement 'SHELXL-2018/1 (Sheldrick, 2018)'
_computing_structure_solution 'SHELXT-2014/5 (Sheldrick, 2015)'
_diffrn_ambient_temperature 190(2)
_diffrn_detector 'CCD plate'
_diffrn_detector_area_resol_mean 8.02
_diffrn_measured_fraction_theta_full 0.997
_diffrn_measured_fraction_theta_max 0.997
_diffrn_measurement_device '\k-geometry diffractometer'
_diffrn_measurement_device_type 'Agilent Technologies Xcalibur, EosS2, Gemini ultra'
_diffrn_measurement_method '\w scans'
_diffrn_orient_matrix_UB_11 0.011093
_diffrn_orient_matrix_UB_12 -0.067626
_diffrn_orient_matrix_UB_13 0.072755
_diffrn_orient_matrix_UB_21 0.020128
_diffrn_orient_matrix_UB_22 0.247696
_diffrn_orient_matrix_UB_23 0.020765
_diffrn_orient_matrix_UB_31 -0.107369
_diffrn_orient_matrix_UB_32 0.039442
_diffrn_orient_matrix_UB_33 -0.005647
_diffrn_radiation_monochromator mirror
_diffrn_radiation_probe x-ray
_diffrn_radiation_type CuK\a
_diffrn_radiation_wavelength 1.54184
_diffrn_reflns_av_R_equivalents 0.0964
_diffrn_reflns_av_unetI/netI 0.091
_diffrn_reflns_Laue_measured_fraction_full 0.997
_diffrn_reflns_Laue_measured_fraction_max 0.997
_diffrn_reflns_limit_h_max 12
_diffrn_reflns_limit_h_min -16
_diffrn_reflns_limit_k_max 6
_diffrn_reflns_limit_k_min -6
_diffrn_reflns_limit_l_max 23
_diffrn_reflns_limit_l_min -23
_diffrn_reflns_number 7433
_diffrn_reflns_point_group_measured_fraction_full 0.991
_diffrn_reflns_point_group_measured_fraction_max 0.991
_diffrn_reflns_reduction_process
;
        Scaled and merged with Sortav
        R.H. Blessing, (1987) Cryst. Rev. 1, 3-58
        R.H. Blessing, (1989) J. Appl. Cryst. 22, 396-397
;
_diffrn_reflns_theta_full 61.649
_diffrn_reflns_theta_max 61.649
_diffrn_reflns_theta_min 4.354
_diffrn_source 'fine-focus sealed X-ray tube'
_diffrn_standards_number 0
_exptl_absorpt_coefficient_mu 0.783
_exptl_absorpt_correction_T_max 1
_exptl_absorpt_correction_T_min 0.728
_exptl_absorpt_correction_type multi-scan
_exptl_absorpt_process_details
;
        CrysAlisPro 1.171.39.46e (Rigaku Oxford Diffraction, 2018)
        Empirical absorption correction using spherical harmonics,
        implemented in SCALE3 ABSPACK scaling algorithm.
;
_exptl_crystal_colour colourless
_exptl_crystal_density_diffrn 1.275
_exptl_crystal_density_method 'not measured'
_exptl_crystal_description plate
_exptl_crystal_F_000 716
_exptl_crystal_size_max 0.3
_exptl_crystal_size_mid 0.08
_exptl_crystal_size_min 0.01
_refine_diff_density_max 0.182
_refine_diff_density_min -0.176
_refine_diff_density_rms 0.045
_refine_ls_abs_structure_details
;
 Flack x determined using 679 quotients [(I+)-(I-)]/[(I+)+(I-)]
 (Parsons, Flack and Wagner, Acta Cryst. B69 (2013) 249-259).
;
_refine_ls_abs_structure_Flack -0.2(4)
_refine_ls_extinction_method none
_refine_ls_goodness_of_fit_ref 1.033
_refine_ls_hydrogen_treatment constr
_refine_ls_matrix_type full
_refine_ls_number_constraints 0
_refine_ls_number_parameters 214
_refine_ls_number_reflns 2671
_refine_ls_number_restraints 1
_refine_ls_restrained_S_all 1.033
_refine_ls_R_factor_all 0.0779
_refine_ls_R_factor_gt 0.0565
_refine_ls_shift/su_max 0
_refine_ls_shift/su_mean 0
_refine_ls_structure_factor_coef Fsqd
_refine_ls_weighting_details 'w=1/[\s^2^(Fo^2^)+(0.0448P)^2^] where P=(Fo^2^+2Fc^2^)/3'
_refine_ls_weighting_scheme calc
_refine_ls_wR_factor_gt 0.1167
_refine_ls_wR_factor_ref 0.1301
_reflns_Friedel_coverage 0.79
_reflns_Friedel_fraction_full 0.985
_reflns_Friedel_fraction_max 0.985
_reflns_number_gt 2081
_reflns_number_total 2671
_reflns_threshold_expression 'I > 2\s(I)'
_cod_data_source_file np0c00041_si_003.cif
_cod_data_source_block shelx
_cod_original_sg_symbol_H-M 'C 2'
_cod_original_formula_sum 'C17 H26 N O5.50'
_cod_database_code 1557731
_shelx_estimated_absorpt_t_min 0.799
_shelx_estimated_absorpt_t_max 0.992
_shelx_shelxl_version_number 2018/1

loop_
_symmetry_equiv_pos_as_xyz
'x, y, z'
'-x, y, -z'
'x+1/2, y+1/2, z'
'-x+1/2, y+1/2, -z'

loop_
_atom_site_label
_atom_site_type_symbol
_atom_site_fract_x
_atom_site_fract_y
_atom_site_fract_z
_atom_site_U_iso_or_equiv
_atom_site_adp_type
_atom_site_occupancy
_atom_site_site_symmetry_order
_atom_site_calc_flag
_atom_site_refinement_flags_posn
_atom_site_refinement_flags_adp
_atom_site_refinement_flags_occupancy
_atom_site_disorder_assembly
_atom_site_disorder_group
C1 C 0.6744(4) 0.7643(10) 0.2846(3) 0.0354(13) Uani 1 1 d . . . . .
C2 C 0.7632(3) 0.7492(9) 0.2583(3) 0.0290(12) Uani 1 1 d . . . . .
C3 C 0.7730(3) 0.6295(9) 0.1970(3) 0.0301(12) Uani 1 1 d . . . . .
C4 C 0.6934(4) 0.6976(11) 0.1379(3) 0.0401(14) Uani 1 1 d . . . . .
H4A H 0.631665 0.639056 0.144392 0.048 Uiso 1 1 calc R U . . .
H4B H 0.68904 0.864077 0.135468 0.048 Uiso 1 1 calc R U . . .
C5 C 0.7114(4) 0.6072(12) 0.0736(3) 0.0470(16) Uani 1 1 d . . . . .
H5A H 0.660334 0.660889 0.036791 0.056 Uiso 1 1 calc R U . . .
H5B H 0.708795 0.440442 0.074188 0.056 Uiso 1 1 calc R U . . .
C6 C 0.8073(4) 0.6811(11) 0.0620(3) 0.0456(15) Uani 1 1 d . . . . .
H6A H 0.806076 0.846616 0.055531 0.055 Uiso 1 1 calc R U . . .
H6B H 0.816611 0.610865 0.020699 0.055 Uiso 1 1 calc R U . . .
C7 C 0.8927(4) 0.6212(10) 0.1177(3) 0.0371(13) Uani 1 1 d . . . . .
C8 C 0.8708(3) 0.7069(9) 0.1834(3) 0.0309(12) Uani 1 1 d . . . . .
H8 H 0.863455 0.873579 0.17703 0.037 Uiso 1 1 calc R U . . .
C9 C 0.9512(3) 0.6827(10) 0.2447(3) 0.0374(13) Uani 1 1 d . . . . .
H9A H 1.012943 0.717239 0.233297 0.045 Uiso 1 1 calc R U . . .
H9B H 0.953539 0.525247 0.260797 0.045 Uiso 1 1 calc R U . . .
C10 C 0.9354(3) 0.8436(10) 0.2993(3) 0.0362(14) Uani 1 1 d . . . . .
H10A H 0.97535 0.795708 0.342155 0.043 Uiso 1 1 calc R U . . .
H10B H 0.954517 0.998409 0.289955 0.043 Uiso 1 1 calc R U . . .
C11 C 0.8337(3) 0.8413(9) 0.3027(3) 0.0280(12) Uani 1 1 d . . . . .
C12 C 0.7955(3) 0.9254(9) 0.3593(3) 0.0301(12) Uani 1 1 d . . . . .
C13 C 0.9152(4) 0.3686(11) 0.1175(3) 0.0471(15) Uani 1 1 d . . . . .
H13A H 0.860792 0.28221 0.125485 0.071 Uiso 1 1 calc R U . . .
H13B H 0.92768 0.326272 0.074649 0.071 Uiso 1 1 calc R U . . .
H13C H 0.971634 0.335759 0.152213 0.071 Uiso 1 1 calc R U . . .
C14 C 0.9804(4) 0.7444(13) 0.1049(3) 0.0522(17) Uani 1 1 d . . . . .
H14A H 0.969337 0.907469 0.104618 0.078 Uiso 1 1 calc R U . . .
H14B H 1.03605 0.70705 0.139827 0.078 Uiso 1 1 calc R U . . .
H14C H 0.992096 0.697562 0.062263 0.078 Uiso 1 1 calc R U . . .
C15 C 0.7646(4) 0.3753(10) 0.2112(3) 0.0416(14) Uani 1 1 d . . . . .
H15A H 0.77057 0.287795 0.172402 0.062 Uiso 1 1 calc R U . . .
H15B H 0.815499 0.331864 0.248764 0.062 Uiso 1 1 calc R U . . .
H15C H 0.702532 0.345023 0.22158 0.062 Uiso 1 1 calc R U . . .
C16 C 0.6373(4) 0.8881(10) 0.3903(3) 0.0403(14) Uani 1 1 d . . . . .
H16A H 0.573691 0.945217 0.368093 0.048 Uiso 1 1 calc R U . . .
H16B H 0.664438 0.993471 0.426472 0.048 Uiso 1 1 calc R U . . .
C17 C 0.6269(3) 0.6592(10) 0.4185(3) 0.0355(13) Uani 1 1 d . . . . .
O1 O 0.5953(2) 0.6900(8) 0.2614(2) 0.0478(11) Uani 1 1 d . . . . .
O2 O 0.8376(2) 1.0130(7) 0.4099(2) 0.0394(9) Uani 1 1 d . . . . .
O3 O 0.6800(3) 0.5021(8) 0.4171(2) 0.0558(12) Uani 1 1 d . . . . .
O4 O 0.5515(2) 0.6489(7) 0.4447(2) 0.0425(10) Uani 1 1 d . . . . .
H4 H 0.549267 0.521773 0.462078 0.064 Uiso 1 1 calc R U . . .
O5 O 0.5 0.2817(9) 0.5 0.0418(14) Uani 1 2 d S T P . .
H5C H 0.463194 0.201058 0.475458 0.05 Uiso 1 1 d R U . . .
O6 O 0.3818(3) -0.0110(8) 0.4210(2) 0.0558(13) Uani 1 1 d . . . . .
H6C H 0.417295 -0.116586 0.428964 0.067 Uiso 1 1 d R U . . .
H6D H 0.327596 0.003262 0.424469 0.067 Uiso 1 1 d R U . . .
N1 N 0.6983(3) 0.8822(9) 0.3438(2) 0.0377(11) Uani 1 1 d . . . . .

loop_
_atom_site_aniso_label
_atom_site_aniso_U_11
_atom_site_aniso_U_22
_atom_site_aniso_U_33
_atom_site_aniso_U_23
_atom_site_aniso_U_13
_atom_site_aniso_U_12
C1 0.033(3) 0.029(3) 0.044(3) 0.004(3) 0.008(2) -0.003(2)
C2 0.029(2) 0.020(3) 0.036(3) 0.002(2) 0.004(2) -0.002(2)
C3 0.030(2) 0.027(3) 0.032(3) -0.002(2) 0.006(2) -0.004(2)
C4 0.033(3) 0.041(4) 0.044(3) 0.003(3) 0.002(2) 0.002(2)
C5 0.047(3) 0.051(4) 0.038(4) -0.002(3) -0.001(3) 0.005(3)
C6 0.063(4) 0.037(4) 0.037(3) -0.002(3) 0.012(3) 0.006(3)
C7 0.039(3) 0.036(3) 0.038(3) -0.002(3) 0.011(2) 0.003(3)
C8 0.031(2) 0.026(3) 0.037(3) -0.003(2) 0.010(2) -0.002(2)
C9 0.029(2) 0.038(3) 0.046(3) -0.004(3) 0.010(2) 0.001(2)
C10 0.026(3) 0.038(4) 0.044(3) -0.001(3) 0.007(2) -0.001(2)
C11 0.033(3) 0.019(3) 0.032(3) 0.002(2) 0.008(2) -0.002(2)
C12 0.031(3) 0.021(3) 0.038(3) 0.003(2) 0.008(2) -0.003(2)
C13 0.058(3) 0.031(3) 0.055(4) -0.004(3) 0.018(3) 0.004(3)
C14 0.056(3) 0.051(4) 0.057(4) -0.006(3) 0.028(3) -0.006(3)
C15 0.045(3) 0.020(3) 0.059(4) -0.002(3) 0.012(3) -0.009(2)
C16 0.036(3) 0.033(3) 0.057(4) -0.004(3) 0.022(3) -0.001(3)
C17 0.028(3) 0.035(3) 0.045(3) 0.000(3) 0.012(2) 0.002(3)
O1 0.0288(19) 0.054(3) 0.060(3) -0.004(2) 0.0075(17) -0.0108(19)
O2 0.040(2) 0.033(2) 0.044(2) -0.004(2) 0.0065(18) 0.0006(18)
O3 0.047(2) 0.043(3) 0.084(3) 0.005(3) 0.029(2) 0.011(2)
O4 0.0398(19) 0.038(2) 0.055(3) 0.003(2) 0.0228(17) 0.0026(19)
O5 0.038(3) 0.030(3) 0.054(4) 0 0.001(2) 0
O6 0.039(2) 0.031(2) 0.089(4) 0.003(2) -0.001(2) -0.0014(18)
N1 0.033(2) 0.042(3) 0.040(3) -0.001(2) 0.012(2) -0.009(2)

loop_
_atom_type_symbol
_atom_type_description
_atom_type_scat_dispersion_real
_atom_type_scat_dispersion_imag
_atom_type_scat_source
C C 0.0181 0.0091 'International Tables Vol C Tables 4.2.6.8 and 6.1.1.4'
H H 0 0 'International Tables Vol C Tables 4.2.6.8 and 6.1.1.4'
O O 0.0492 0.0322 'International Tables Vol C Tables 4.2.6.8 and 6.1.1.4'
N N 0.0311 0.018 'International Tables Vol C Tables 4.2.6.8 and 6.1.1.4'

loop_
_geom_angle_atom_site_label_1
_geom_angle_atom_site_label_2
_geom_angle_atom_site_label_3
_geom_angle
_geom_angle_site_symmetry_1
_geom_angle_site_symmetry_3
_geom_angle_publ_flag
O1 C1 N1 124.1(5) . . ?
O1 C1 C2 129.1(5) . . ?
N1 C1 C2 106.8(4) . . ?
C11 C2 C3 126.1(4) . . ?
C11 C2 C1 107.5(5) . . ?
C3 C2 C1 126.1(4) . . ?
C2 C3 C4 111.4(4) . . ?
C2 C3 C15 105.9(5) . . ?
C4 C3 C15 109.5(4) . . ?
C2 C3 C8 105.8(4) . . ?
C4 C3 C8 108.6(4) . . ?
C15 C3 C8 115.6(4) . . ?
C5 C4 C3 111.9(4) . . ?
C4 C5 C6 112.1(5) . . ?
C5 C6 C7 114.7(5) . . ?
C14 C7 C13 106.5(5) . . ?
C14 C7 C6 108.2(5) . . ?
C13 C7 C6 111.1(5) . . ?
C14 C7 C8 109.3(5) . . ?
C13 C7 C8 113.9(5) . . ?
C6 C7 C8 107.8(4) . . ?
C9 C8 C7 116.2(4) . . ?
C9 C8 C3 111.5(4) . . ?
C7 C8 C3 115.3(4) . . ?
C8 C9 C10 110.6(4) . . ?
C11 C10 C9 109.7(4) . . ?
C2 C11 C10 125.4(5) . . ?
C2 C11 C12 109.3(4) . . ?
C10 C11 C12 125.1(5) . . ?
O2 C12 N1 124.5(5) . . ?
O2 C12 C11 129.1(5) . . ?
N1 C12 C11 106.4(5) . . ?
N1 C16 C17 111.6(5) . . ?
O3 C17 O4 123.7(5) . . ?
O3 C17 C16 124.8(5) . . ?
O4 C17 C16 111.5(5) . . ?
C12 N1 C1 109.8(4) . . ?
C12 N1 C16 124.7(5) . . ?
C1 N1 C16 122.6(4) . . ?

loop_
_geom_bond_atom_site_label_1
_geom_bond_atom_site_label_2
_geom_bond_distance
_geom_bond_site_symmetry_2
_geom_bond_publ_flag
C1 O1 1.217(6) . ?
C1 N1 1.392(8) . ?
C1 C2 1.499(8) . ?
C2 C11 1.331(7) . ?
C2 C3 1.493(8) . ?
C3 C4 1.539(8) . ?
C3 C15 1.546(8) . ?
C3 C8 1.563(7) . ?
C4 C5 1.515(9) . ?
C5 C6 1.516(9) . ?
C6 C7 1.535(8) . ?
C7 C14 1.530(8) . ?
C7 C13 1.533(8) . ?
C7 C8 1.556(8) . ?
C8 C9 1.529(8) . ?
C9 C10 1.539(8) . ?
C10 C11 1.481(7) . ?
C11 C12 1.490(8) . ?
C12 O2 1.211(7) . ?
C12 N1 1.387(7) . ?
C16 N1 1.443(7) . ?
C16 C17 1.499(9) . ?
C17 O3 1.209(7) . ?
C17 O4 1.318(6) . ?
